data_2213453
loop_
_publ_author_name
'Booth, Kathrine V.'
'Jenkinson, Sarah F.'
'Fleet, George W. J.'
'Watkin, David J.'

_publ_section_title 3,5-Di-<i>C</i>-methyl-5,6-<i>O</i>-isopropylidene-<small>L</small>-glucono-1,4-lactone
_journal_coeditor_code LH2352
_journal_issue 5
_journal_name_full 'Acta Crystallographica Section E'
_journal_page_first o2424
_journal_page_last o2426
_journal_paper_doi 10.1107/S1600536807018314
_journal_volume 63
_journal_year 2007
_chemical_formula_iupac 'C11 H18 O6'
_chemical_formula_moiety 'C11 H18 O6'
_chemical_formula_sum 'C11 H18 O6'
_chemical_formula_weight 246.26
_chemical_name_systematic
;
3,5-Di-<i>C</i>-methyl-5,6-<i>O</i>-isopropylidene-L-glucono-1,4-lactone
;
_space_group_IT_number 4
_symmetry_cell_setting monoclinic
_symmetry_space_group_name_Hall 'P 2yb'
_symmetry_space_group_name_H-M 'P 1 21 1'
_atom_sites_solution_hydrogens geom
_atom_sites_solution_primary direct
_audit_creation_method CRYSTALS_ver_12.84
_cell_angle_alpha 90
_cell_angle_beta 99.4044(14)
_cell_angle_gamma 90
_cell_formula_units_Z 4
_cell_length_a 8.7635(3)
_cell_length_b 10.6004(3)
_cell_length_c 13.7678(4)
_cell_measurement_reflns_used 2612
_cell_measurement_temperature 150
_cell_measurement_theta_max 27
_cell_measurement_theta_min 5
_cell_volume 1261.79(7)
_computing_cell_refinement 'DENZO and SCALEPACK (Otwinowski & Minor, 1997)'
_computing_data_collection 'COLLECT (Nonius, 2001)'
_computing_data_reduction 'DENZO and SCALEPACK'
_computing_molecular_graphics 'CAMERON (Watkin <i>et al.</i>,  1996)'
_computing_publication_material CRYSTALS
_computing_structure_refinement 'CRYSTALS (Betteridge <i>et al.</i>,  2003)'
_computing_structure_solution 'SIR92 (Altomare <i>et al.</i>,  1994)'
_diffrn_ambient_temperature 150
_diffrn_measured_fraction_theta_full 0.988
_diffrn_measured_fraction_theta_max 0.980
_diffrn_measurement_device_type 'Bruker Nonius KappaCCD area-detector'
_diffrn_measurement_method \w
_diffrn_radiation_monochromator graphite
_diffrn_radiation_type 'Mo K\a'
_diffrn_radiation_wavelength 0.71073
_diffrn_reflns_av_R_equivalents 0.031
_diffrn_reflns_limit_h_max 11
_diffrn_reflns_limit_h_min -11
_diffrn_reflns_limit_k_max 12
_diffrn_reflns_limit_k_min -13
_diffrn_reflns_limit_l_max 17
_diffrn_reflns_limit_l_min -17
_diffrn_reflns_number 10042
_diffrn_reflns_theta_full 26.108
_diffrn_reflns_theta_max 27.482
_diffrn_reflns_theta_min 5.106
_diffrn_standards_number 0
_exptl_absorpt_coefficient_mu 0.105
_exptl_absorpt_correction_T_max 0.99
_exptl_absorpt_correction_T_min 0.67
_exptl_absorpt_correction_type multi-scan
_exptl_absorpt_process_details '(DENZO and SCALEPACK; Otwinowski & Minor, 1997)'
_exptl_crystal_colour colourless
_exptl_crystal_density_diffrn 1.296
_exptl_crystal_description plate
_exptl_crystal_F_000 528
_exptl_crystal_size_max 1.00
_exptl_crystal_size_mid 0.40
_exptl_crystal_size_min 0.10
_refine_diff_density_max 0.27
_refine_diff_density_min -0.23
_refine_ls_extinction_method none
_refine_ls_goodness_of_fit_ref 0.9326
_refine_ls_hydrogen_treatment constr
_refine_ls_matrix_type full
_refine_ls_number_parameters 307
_refine_ls_number_reflns 2992
_refine_ls_number_restraints 1
_refine_ls_R_factor_all 0.0437
_refine_ls_R_factor_gt 0.0334
_refine_ls_shift/su_max 0.000310
_refine_ls_structure_factor_coef Fsqd
_refine_ls_weighting_details 'w = 1/[\s^2^(F^2^) + (0.03P)^2^ + 0.19P], where P= [max(Fo^2^,0) + 2Fc^2^]/3'
_refine_ls_weighting_scheme calc
_refine_ls_wR_factor_all 0.0704
_refine_ls_wR_factor_gt 0.0668
_refine_ls_wR_factor_ref 0.0704
_reflns_number_gt 2521
_reflns_number_total 2992
_reflns_threshold_expression I>2\s(I)
_cod_data_source_file lh2352.cif
_cod_data_source_block 5
_cod_original_sg_symbol_H-M 'P 21'
_cod_database_code 2213453
_cod_database_fobs_code 2213453

loop_
_symmetry_equiv_pos_as_xyz
x,y,z
-x,y+1/2,-z

loop_
_atom_site_type_symbol
_atom_site_label
_atom_site_fract_x
_atom_site_fract_y
_atom_site_fract_z
_atom_site_U_iso_or_equiv
_atom_site_adp_type
_atom_site_occupancy
C C101 0.2441(2) 0.20876(18) 0.67526(14) 0.0234 Uani 1.0000
C C102 0.1053(2) 0.26581(19) 0.60772(14) 0.0220 Uani 1.0000
C C103 0.0135(2) 0.36915(19) 0.65041(14) 0.0231 Uani 1.0000
C C104 -0.0387(2) 0.45366(19) 0.56115(14) 0.0229 Uani 1.0000
C C105 0.0871(2) 0.4344(2) 0.49914(14) 0.0236 Uani 1.0000
O O106 0.16175(15) 0.32475(13) 0.52394(10) 0.0248 Uani 1.0000
O O107 0.11683(17) 0.49882(15) 0.43276(11) 0.0341 Uani 1.0000
O O108 -0.17984(15) 0.40958(15) 0.50590(10) 0.0325 Uani 1.0000
O O109 0.12542(16) 0.43865(14) 0.71639(10) 0.0291 Uani 1.0000
C C110 -0.1182(2) 0.3210(2) 0.69928(16) 0.0319 Uani 1.0000
O O111 0.30272(15) 0.10938(15) 0.61893(11) 0.0295 Uani 1.0000
C C112 0.4697(2) 0.1145(2) 0.63216(15) 0.0295 Uani 1.0000
O O113 0.51159(16) 0.20758(15) 0.70649(10) 0.0301 Uani 1.0000
C C114 0.3850(2) 0.2944(2) 0.70071(16) 0.0274 Uani 1.0000
C C115 0.5174(3) 0.1533(3) 0.53616(16) 0.0418 Uani 1.0000
C C116 0.5364(3) -0.0100(2) 0.6702(2) 0.0422 Uani 1.0000
C C117 0.1959(3) 0.1502(2) 0.76652(17) 0.0373 Uani 1.0000
H H1021 0.0337 0.1977 0.5834 0.0244 Uiso 1.0000
H H1041 -0.0437 0.5402 0.5807 0.0270 Uiso 1.0000
H H1101 -0.1793 0.3915 0.7164 0.0481 Uiso 1.0000
H H1102 -0.0751 0.2753 0.7586 0.0480 Uiso 1.0000
H H1103 -0.1830 0.2653 0.6534 0.0483 Uiso 1.0000
H H1141 0.3888 0.3334 0.7664 0.0328 Uiso 1.0000
H H1142 0.3877 0.3582 0.6493 0.0317 Uiso 1.0000
H H1151 0.6304 0.1579 0.5432 0.0604 Uiso 1.0000
H H1152 0.4774 0.0902 0.4875 0.0607 Uiso 1.0000
H H1153 0.4719 0.2346 0.5165 0.0606 Uiso 1.0000
H H1161 0.6492 -0.0074 0.6801 0.0608 Uiso 1.0000
H H1162 0.5036 -0.0271 0.7322 0.0604 Uiso 1.0000
H H1163 0.4996 -0.0761 0.6233 0.0613 Uiso 1.0000
H H1171 0.2821 0.1022 0.8020 0.0557 Uiso 1.0000
H H1172 0.1684 0.2169 0.8095 0.0554 Uiso 1.0000
H H1173 0.1075 0.0946 0.7477 0.0561 Uiso 1.0000
H H10 -0.2097 0.4614 0.4612 0.0474 Uiso 1.0000
H H16 0.0832 0.4983 0.7434 0.0452 Uiso 1.0000
C C1 0.9306(2) 0.25399(19) 0.18967(14) 0.0230 Uani 1.0000
C C2 0.8470(2) 0.24421(19) 0.08284(14) 0.0246 Uani 1.0000
C C3 0.7548(2) 0.1265(2) 0.04486(14) 0.0278 Uani 1.0000
C C4 0.6476(3) 0.1825(3) -0.04345(16) 0.0404 Uani 1.0000
C C5 0.6161(3) 0.3113(3) -0.00555(18) 0.0472 Uani 1.0000
O O6 0.73454(18) 0.34734(15) 0.06539(12) 0.0385 Uani 1.0000
O O7 0.5085(2) 0.3808(2) -0.03287(16) 0.0733 Uani 1.0000
O O8 0.72902(19) 0.1989(2) -0.12367(11) 0.0593 Uani 1.0000
O O9 0.65989(16) 0.09305(15) 0.11524(10) 0.0301 Uani 1.0000
C C10 0.8491(3) 0.0152(2) 0.01850(18) 0.0416 Uani 1.0000
O O11 1.03055(15) 0.14528(13) 0.20633(10) 0.0226 Uani 1.0000
C C12 1.1882(2) 0.1823(2) 0.19788(15) 0.0274 Uani 1.0000
O O13 1.17613(17) 0.30814(14) 0.16286(11) 0.0312 Uani 1.0000
C C14 1.0473(3) 0.3618(2) 0.19846(16) 0.0307 Uani 1.0000
C C15 1.2484(3) 0.1021(3) 0.12217(18) 0.0388 Uani 1.0000
C C16 1.2862(3) 0.1747(2) 0.29937(17) 0.0388 Uani 1.0000
C C17 0.8256(3) 0.2616(2) 0.26746(16) 0.0314 Uani 1.0000
H H21 0.9264 0.2569 0.0406 0.0298 Uiso 1.0000
H H41 0.5517 0.1330 -0.0609 0.0490 Uiso 1.0000
H H101 0.7807 -0.0473 -0.0159 0.0605 Uiso 1.0000
H H102 0.9192 0.0448 -0.0244 0.0607 Uiso 1.0000
H H103 0.9049 -0.0187 0.0793 0.0612 Uiso 1.0000
H H141 1.0075 0.4346 0.1582 0.0364 Uiso 1.0000
H H142 1.0748 0.3868 0.2682 0.0365 Uiso 1.0000
H H151 1.3547 0.1271 0.1200 0.0599 Uiso 1.0000
H H152 1.1824 0.1154 0.0584 0.0595 Uiso 1.0000
H H153 1.2460 0.0145 0.1413 0.0607 Uiso 1.0000
H H161 1.3892 0.1977 0.2914 0.0555 Uiso 1.0000
H H162 1.2852 0.0884 0.3221 0.0560 Uiso 1.0000
H H163 1.2455 0.2317 0.3444 0.0560 Uiso 1.0000
H H171 0.8886 0.2704 0.3331 0.0469 Uiso 1.0000
H H172 0.7635 0.1852 0.2648 0.0465 Uiso 1.0000
H H173 0.7567 0.3336 0.2541 0.0475 Uiso 1.0000
H H37 0.6140 0.0288 0.0945 0.0451 Uiso 1.0000
H H38 0.6646 0.2060 -0.1757 0.0861 Uiso 1.0000

loop_
_atom_site_aniso_label
_atom_site_aniso_U_11
_atom_site_aniso_U_22
_atom_site_aniso_U_33
_atom_site_aniso_U_12
_atom_site_aniso_U_13
_atom_site_aniso_U_23
C101 0.0247(10) 0.0185(9) 0.0250(10) 0.0016(8) -0.0021(8) -0.0005(9)
C102 0.0213(9) 0.0197(9) 0.0240(10) -0.0016(8) 0.0011(8) -0.0019(9)
C103 0.0237(10) 0.0212(9) 0.0236(10) -0.0001(8) 0.0017(8) -0.0038(9)
C104 0.0226(10) 0.0188(9) 0.0266(10) 0.0026(8) 0.0020(8) 0.0003(8)
C105 0.0217(10) 0.0238(10) 0.0236(10) 0.0009(8) -0.0015(8) -0.0010(9)
O106 0.0259(7) 0.0266(8) 0.0215(7) 0.0053(6) 0.0027(6) -0.0001(6)
O107 0.0361(8) 0.0368(9) 0.0306(8) 0.0038(7) 0.0089(7) 0.0091(8)
O108 0.0238(8) 0.0355(8) 0.0352(8) 0.0001(7) -0.0042(6) 0.0094(7)
O109 0.0322(8) 0.0250(7) 0.0288(7) 0.0003(6) 0.0005(6) -0.0101(6)
C110 0.0302(11) 0.0330(12) 0.0347(11) 0.0022(10) 0.0120(9) 0.0035(10)
O111 0.0207(7) 0.0231(7) 0.0416(8) 0.0047(6) -0.0040(6) -0.0069(7)
C112 0.0211(10) 0.0323(11) 0.0318(12) 0.0031(9) -0.0052(8) -0.0034(10)
O113 0.0233(7) 0.0345(8) 0.0289(8) 0.0016(7) -0.0069(6) -0.0008(7)
C114 0.0250(10) 0.0250(10) 0.0291(10) 0.0011(9) -0.0048(8) -0.0008(9)
C115 0.0316(12) 0.0588(16) 0.0330(12) 0.0014(12) -0.0003(10) -0.0036(12)
C116 0.0286(12) 0.0386(13) 0.0558(15) 0.0126(11) -0.0035(11) 0.0015(12)
C117 0.0416(13) 0.0320(11) 0.0370(12) 0.0027(11) 0.0025(10) 0.0132(11)
C1 0.0304(10) 0.0175(9) 0.0214(10) 0.0021(9) 0.0052(8) -0.0002(8)
C2 0.0246(10) 0.0255(10) 0.0247(10) 0.0072(9) 0.0066(8) 0.0073(9)
C3 0.0234(10) 0.0390(12) 0.0201(10) 0.0023(9) 0.0012(8) 0.0008(9)
C4 0.0240(11) 0.0674(18) 0.0277(11) -0.0032(12) -0.0014(9) 0.0133(12)
C5 0.0300(12) 0.0653(17) 0.0470(14) 0.0075(13) 0.0080(11) 0.0356(15)
O6 0.0346(9) 0.0346(9) 0.0465(10) 0.0119(7) 0.0067(8) 0.0186(8)
O7 0.0382(10) 0.0826(16) 0.0973(17) 0.0241(11) 0.0056(10) 0.0556(14)
O8 0.0335(9) 0.1222(18) 0.0198(8) -0.0126(11) -0.0025(7) 0.0165(10)
O9 0.0363(8) 0.0291(7) 0.0252(7) -0.0045(7) 0.0055(6) 0.0008(7)
C10 0.0392(13) 0.0482(15) 0.0347(12) 0.0013(12) -0.0017(10) -0.0207(12)
O11 0.0221(7) 0.0200(7) 0.0250(7) -0.0004(6) 0.0015(6) 0.0022(6)
C12 0.0242(10) 0.0267(11) 0.0307(11) -0.0052(9) 0.0024(8) 0.0042(9)
O13 0.0339(8) 0.0275(7) 0.0333(8) -0.0055(7) 0.0084(7) 0.0050(7)
C14 0.0407(13) 0.0225(10) 0.0304(11) -0.0029(10) 0.0101(10) 0.0000(9)
C15 0.0333(12) 0.0399(12) 0.0459(14) -0.0022(12) 0.0144(11) -0.0010(12)
C16 0.0320(12) 0.0397(13) 0.0401(13) -0.0120(11) -0.0077(10) 0.0059(11)
C17 0.0423(13) 0.0266(10) 0.0277(11) 0.0001(10) 0.0125(10) -0.0033(9)

loop_
_atom_type_symbol
_atom_type_scat_dispersion_real
_atom_type_scat_dispersion_imag
_atom_type_scat_source
C 0.0033 0.0016 'International Tables Vol C 4.2.6.8 and 6.1.1.4'
H 0.0000 0.0000 'International Tables Vol C 4.2.6.8 and 6.1.1.4'
O 0.0106 0.0060 'International Tables Vol C 4.2.6.8 and 6.1.1.4'

loop_
_geom_angle_atom_site_label_1
_geom_angle_atom_site_label_2
_geom_angle_atom_site_label_3
_geom_angle
_geom_angle_publ_flag
C102 C101 O111 106.13(15) no
C102 C101 C114 115.93(16) no
O111 C101 C114 102.19(15) no
C102 C101 C117 111.25(16) no
O111 C101 C117 108.37(17) no
C114 C101 C117 112.13(17) no
C101 C102 C103 117.70(16) no
C101 C102 O106 108.04(14) no
C103 C102 O106 105.23(15) no
C101 C102 H1021 108.6 no
C103 C102 H1021 108.1 no
O106 C102 H1021 108.9 no
C102 C103 C104 102.56(14) no
C102 C103 O109 105.28(15) no
C104 C103 O109 107.05(15) no
C102 C103 C110 114.54(17) no
C104 C103 C110 113.86(17) no
O109 C103 C110 112.63(16) no
C103 C104 C105 102.96(16) no
C103 C104 O108 110.94(15) no
C105 C104 O108 107.70(16) no
C103 C104 H1041 110.9 no
C105 C104 H1041 111.0 no
O108 C104 H1041 112.9 no
C104 C105 O106 109.95(17) no
C104 C105 O107 128.26(19) no
O106 C105 O107 121.66(17) no
C102 O106 C105 110.73(14) no
C104 O108 H10 108.6 no
C103 O109 H16 111.1 no
C103 C110 H1101 109.8 no
C103 C110 H1102 108.7 no
H1101 C110 H1102 109.6 no
C103 C110 H1103 108.7 no
H1101 C110 H1103 109.7 no
H1102 C110 H1103 110.3 no
C101 O111 C112 110.16(15) no
O111 C112 O113 104.65(15) no
O111 C112 C115 108.65(17) no
O113 C112 C115 111.42(19) no
O111 C112 C116 109.81(18) no
O113 C112 C116 108.54(17) no
C115 C112 C116 113.4(2) no
C112 O113 C114 107.35(14) no
C101 C114 O113 102.74(16) no
C101 C114 H1141 111.3 no
O113 C114 H1141 107.9 no
C101 C114 H1142 111.0 no
O113 C114 H1142 111.9 no
H1141 C114 H1142 111.7 no
C112 C115 H1151 110.3 no
C112 C115 H1152 107.3 no
H1151 C115 H1152 110.3 no
C112 C115 H1153 109.1 no
H1151 C115 H1153 110.3 no
H1152 C115 H1153 109.5 no
C112 C116 H1161 110.6 no
C112 C116 H1162 108.6 no
H1161 C116 H1162 108.9 no
C112 C116 H1163 109.5 no
H1161 C116 H1163 109.5 no
H1162 C116 H1163 109.8 no
C101 C117 H1171 109.3 no
C101 C117 H1172 109.5 no
H1171 C117 H1172 108.8 no
C101 C117 H1173 110.1 no
H1171 C117 H1173 109.6 no
H1172 C117 H1173 109.6 no
C2 C1 O11 106.29(15) no
C2 C1 C14 109.59(16) no
O11 C1 C14 101.78(15) no
C2 C1 C17 115.37(17) no
O11 C1 C17 110.54(16) no
C14 C1 C17 112.25(17) no
C1 C2 C3 121.63(16) no
C1 C2 O6 108.03(16) no
C3 C2 O6 104.40(15) no
C1 C2 H21 106.5 no
C3 C2 H21 107.1 no
O6 C2 H21 108.8 no
C2 C3 C4 100.16(18) no
C2 C3 O9 107.78(16) no
C4 C3 O9 106.66(16) no
C2 C3 C10 115.95(17) no
C4 C3 C10 113.53(19) no
O9 C3 C10 111.79(18) no
C3 C4 C5 101.57(19) no
C3 C4 O8 110.14(18) no
C5 C4 O8 107.6(2) no
C3 C4 H41 112.0 no
C5 C4 H41 111.7 no
O8 C4 H41 113.1 no
C4 C5 O6 110.0(2) no
C4 C5 O7 128.7(3) no
O6 C5 O7 121.3(3) no
C2 O6 C5 108.83(19) no
C4 O8 H38 108.8 no
C3 O9 H37 106.2 no
C3 C10 H101 109.4 no
C3 C10 H102 108.5 no
H101 C10 H102 109.1 no
C3 C10 H103 107.4 no
H101 C10 H103 110.8 no
H102 C10 H103 111.5 no
C1 O11 C12 109.32(14) no
O11 C12 O13 105.15(16) no
O11 C12 C15 110.30(17) no
O13 C12 C15 108.13(17) no
O11 C12 C16 108.25(16) no
O13 C12 C16 111.25(18) no
C15 C12 C16 113.4(2) no
C12 O13 C14 106.18(15) no
C1 C14 O13 103.48(16) no
C1 C14 H141 111.9 no
O13 C14 H141 110.5 no
C1 C14 H142 109.4 no
O13 C14 H142 111.2 no
H141 C14 H142 110.2 no
C12 C15 H151 108.2 no
C12 C15 H152 108.5 no
H151 C15 H152 111.1 no
C12 C15 H153 109.2 no
H151 C15 H153 109.5 no
H152 C15 H153 110.3 no
C12 C16 H161 106.4 no
C12 C16 H162 108.3 no
H161 C16 H162 109.6 no
C12 C16 H163 110.0 no
H161 C16 H163 111.4 no
H162 C16 H163 110.9 no
C1 C17 H171 109.8 no
C1 C17 H172 109.1 no
H171 C17 H172 109.9 no
C1 C17 H173 109.6 no
H171 C17 H173 109.7 no
H172 C17 H173 108.7 no

loop_
_geom_bond_atom_site_label_1
_geom_bond_atom_site_label_2
_geom_bond_distance
_geom_bond_publ_flag
C101 C102 1.530(3) no
C101 O111 1.451(2) no
C101 C114 1.526(3) no
C101 C117 1.522(3) no
C102 C103 1.532(3) no
C102 O106 1.467(2) no
C102 H1021 0.979 no
C103 C104 1.529(3) no
C103 O109 1.428(2) no
C103 C110 1.516(3) no
C104 C105 1.514(3) no
C104 O108 1.421(2) no
C104 H1041 0.960 no
C105 O106 1.350(2) no
C105 O107 1.203(2) no
O108 H10 0.834 no
O109 H16 0.848 no
C110 H1101 0.971 no
C110 H1102 0.971 no
C110 H1103 0.976 no
O111 C112 1.446(2) no
C112 O113 1.426(3) no
C112 C115 1.507(3) no
C112 C116 1.503(3) no
O113 C114 1.434(2) no
C114 H1141 0.990 no
C114 H1142 0.982 no
C115 H1151 0.980 no
C115 H1152 0.971 no
C115 H1153 0.969 no
C116 H1161 0.976 no
C116 H1162 0.962 no
C116 H1163 0.972 no
C117 H1171 0.973 no
C117 H1172 0.978 no
C117 H1173 0.974 no
C1 C2 1.536(3) no
C1 O11 1.443(2) no
C1 C14 1.525(3) no
C1 C17 1.524(3) no
C2 C3 1.531(3) no
C2 O6 1.465(2) no
C2 H21 0.986 no
C3 C4 1.530(3) no
C3 O9 1.421(2) no
C3 C10 1.518(3) no
C4 C5 1.504(4) no
C4 O8 1.420(3) no
C4 H41 0.987 no
C5 O6 1.359(3) no
C5 O7 1.207(3) no
O8 H38 0.840 no
O9 H37 0.819 no
C10 H101 0.964 no
C10 H102 0.971 no
C10 H103 0.967 no
O11 C12 1.459(2) no
C12 O13 1.417(3) no
C12 C15 1.506(3) no
C12 C16 1.518(3) no
O13 C14 1.421(3) no
C14 H141 0.980 no
C14 H142 0.987 no
C15 H151 0.974 no
C15 H152 0.980 no
C15 H153 0.966 no
C16 H161 0.959 no
C16 H162 0.967 no
C16 H163 0.974 no
C17 H171 0.984 no
C17 H172 0.973 no
C17 H173 0.973 no

loop_
_geom_hbond_atom_site_label_D
_geom_hbond_atom_site_label_H
_geom_hbond_atom_site_label_A
_geom_hbond_site_symmetry_A
_geom_hbond_distance_DH
_geom_hbond_distance_HA
_geom_hbond_distance_DA
_geom_hbond_angle_DHA
_geom_hbond_publ_flag
O108 H10 O111 2_556 0.83 2.01 2.827(2) 165 yes
O109 H16 O11 2_656 0.85 2.03 2.876(2) 174 yes
O9 H37 O7 2_645 0.82 2.01 2.825(2) 175 yes
O8 H38 O113 1_554 0.84 1.93 2.766(2) 175 yes

loop_
_cod_related_entry_id
_cod_related_entry_database
_cod_related_entry_code
1 ChemSpider 24737580
